data_4304848
loop_
_publ_author_name
'Jari Konu'
'Heikki M. Tuononen'
'Tristram Chivers'
'Andrea M. Corrente'
'Ren\'e T. Boer\'e'
'Tracey L. Roemmele'

_publ_contact_author 'Professor Tristram Chivers'
_publ_contact_author_email chivers@ucalgary.ca
_publ_section_title
;
In Search of the [PhB(\m-NtBu)2]2As. Radical: Experimental and
Computational Investigations of the Redox Chemistry of Group 15
Bis-boraamidinates
;
_journal_name_full 'Inorganic Chemistry'
_journal_page_first 3823
_journal_page_last 3831
_journal_paper_doi 10.1021/ic702435e
_journal_volume 47
_journal_year 2008
_chemical_formula_moiety 'C30 H39 B Cl N2 P'
_chemical_formula_sum 'C30 H39 B Cl N2 P'
_chemical_formula_weight 504.86
_chemical_name_systematic
;
 ?
;
_space_group_IT_number 14
_symmetry_cell_setting monoclinic
_symmetry_space_group_name_Hall '-P 2ybc'
_symmetry_space_group_name_H-M 'P 1 21/c 1'
_atom_sites_solution_hydrogens geom
_atom_sites_solution_primary direct
_atom_sites_solution_secondary difmap
_audit_creation_method SHELXL-97
_cell_angle_alpha 90.00
_cell_angle_beta 115.22(3)
_cell_angle_gamma 90.00
_cell_formula_units_Z 4
_cell_length_a 15.876(3)
_cell_length_b 12.416(3)
_cell_length_c 15.917(4)
_cell_measurement_reflns_used 15549
_cell_measurement_temperature 173(2)
_cell_measurement_theta_max 25.03
_cell_measurement_theta_min 3.27
_cell_volume 2838.4(13)
_computing_cell_refinement 'HKL Scalepack (Otwinowski & Minor 1997)'
_computing_data_collection 'Collect (Nonius BV, 1997-2000)'
_computing_data_reduction DENZO-SMN
_computing_molecular_graphics 'DIAMOND (Brandenburg & Berndt, 1999)'
_computing_publication_material 'WinGX v1.70-01 (L. J. Farrugia)'
_computing_structure_refinement 'SHELXL-97 (Sheldrick, 1997)'
_computing_structure_solution 'SHELXS-97 (Sheldrick, 1997)'
_diffrn_ambient_temperature 173(2)
_diffrn_measured_fraction_theta_full 0.960
_diffrn_measured_fraction_theta_max 0.960
_diffrn_measurement_device_type 'KappaCCD (Nonius, FR540C)'
_diffrn_measurement_method 'phi\omega scans'
_diffrn_radiation_monochromator 'horizonally mounted graphite crystal'
_diffrn_radiation_source 'Enraf Nonius FR590D, fine-focus sealed tube'
_diffrn_radiation_type MoK\a
_diffrn_radiation_wavelength 0.71073
_diffrn_reflns_av_R_equivalents 0.0539
_diffrn_reflns_av_sigmaI/netI 0.0474
_diffrn_reflns_limit_h_max 18
_diffrn_reflns_limit_h_min -18
_diffrn_reflns_limit_k_max 14
_diffrn_reflns_limit_k_min -14
_diffrn_reflns_limit_l_max 18
_diffrn_reflns_limit_l_min -18
_diffrn_reflns_number 15549
_diffrn_reflns_theta_full 25.03
_diffrn_reflns_theta_max 25.03
_diffrn_reflns_theta_min 3.27
_diffrn_standards_number 0
_exptl_absorpt_coefficient_mu 0.212
_exptl_absorpt_correction_T_max 0.9874
_exptl_absorpt_correction_T_min 0.9691
_exptl_absorpt_correction_type integration
_exptl_absorpt_process_details 'SADABS (SHELXTL-NT v5.1, Bruker)'
_exptl_crystal_colour colorless
_exptl_crystal_density_diffrn 1.181
_exptl_crystal_density_method 'not measured'
_exptl_crystal_description plate
_exptl_crystal_F_000 1080
_exptl_crystal_size_max 0.10
_exptl_crystal_size_mid 0.08
_exptl_crystal_size_min 0.06
_refine_diff_density_max 0.311
_refine_diff_density_min -0.273
_refine_diff_density_rms 0.044
_refine_ls_extinction_method none
_refine_ls_goodness_of_fit_ref 1.019
_refine_ls_hydrogen_treatment constr
_refine_ls_matrix_type full
_refine_ls_number_parameters 316
_refine_ls_number_reflns 4804
_refine_ls_number_restraints 0
_refine_ls_restrained_S_all 1.019
_refine_ls_R_factor_all 0.0650
_refine_ls_R_factor_gt 0.0435
_refine_ls_shift/su_max 0.000
_refine_ls_shift/su_mean 0.000
_refine_ls_structure_factor_coef Fsqd
_refine_ls_weighting_details 'calc w=1/[\s^2^(Fo^2^)+(0.0476P)^2^+1.3432P] where P=(Fo^2^+2Fc^2^)/3'
_refine_ls_weighting_scheme calc
_refine_ls_wR_factor_gt 0.0994
_refine_ls_wR_factor_ref 0.1100
_reflns_number_gt 3679
_reflns_number_total 4804
_reflns_threshold_expression >2sigma(I)
_cod_data_source_file ic702435e-file002_2.cif
_cod_data_source_block compound_2
_cod_original_cell_volume 2838.6(12)
_cod_original_sg_symbol_H-M 'P 21/c'
_cod_database_code 4304848

loop_
_symmetry_equiv_pos_as_xyz
'x, y, z'
'-x, y+1/2, -z+1/2'
'-x, -y, -z'
'x, -y-1/2, z-1/2'

loop_
_atom_site_label
_atom_site_type_symbol
_atom_site_fract_x
_atom_site_fract_y
_atom_site_fract_z
_atom_site_U_iso_or_equiv
_atom_site_adp_type
_atom_site_occupancy
_atom_site_symmetry_multiplicity
_atom_site_calc_flag
_atom_site_refinement_flags
_atom_site_disorder_assembly
_atom_site_disorder_group
Cl1 Cl 0.36400(4) 0.14641(5) 0.27561(4) 0.04060(17) Uani 1 1 d . . .
P1 P 0.37052(4) 0.07838(5) 0.39896(4) 0.02644(15) Uani 1 1 d . . .
N1 N 0.33403(11) 0.18082(14) 0.44754(12) 0.0255(4) Uani 1 1 d . . .
N2 N 0.25833(11) 0.03848(14) 0.37138(12) 0.0249(4) Uani 1 1 d . . .
B1 B 0.24763(16) 0.12501(19) 0.42773(16) 0.0251(5) Uani 1 1 d . . .
C100 C 0.37343(14) 0.28145(17) 0.48982(15) 0.0252(4) Uani 1 1 d . . .
C101 C 0.45134(14) 0.28223(18) 0.57658(15) 0.0290(5) Uani 1 1 d . . .
C102 C 0.48324(16) 0.38187(19) 0.61850(16) 0.0365(5) Uani 1 1 d . . .
H102 H 0.5355 0.3847 0.6773 0.044 Uiso 1 1 calc R . .
C103 C 0.44025(17) 0.4769(2) 0.57613(18) 0.0417(6) Uani 1 1 d . . .
H103 H 0.4621 0.5439 0.6064 0.050 Uiso 1 1 calc R . .
C104 C 0.36584(17) 0.4741(2) 0.49015(18) 0.0390(6) Uani 1 1 d . . .
H104 H 0.3375 0.5398 0.4614 0.047 Uiso 1 1 calc R . .
C105 C 0.33086(15) 0.37673(18) 0.44392(16) 0.0297(5) Uani 1 1 d . . .
C10 C 0.49864(15) 0.17824(19) 0.62445(15) 0.0317(5) Uani 1 1 d . . .
H10 H 0.4981 0.1283 0.5749 0.038 Uiso 1 1 calc R . .
C11 C 0.44528(18) 0.1223(2) 0.67274(18) 0.0419(6) Uani 1 1 d . . .
H11A H 0.4778 0.0560 0.7025 0.063 Uiso 1 1 calc R . .
H11B H 0.3823 0.1047 0.6268 0.063 Uiso 1 1 calc R . .
H11C H 0.4416 0.1705 0.7199 0.063 Uiso 1 1 calc R . .
C12 C 0.60021(16) 0.1929(2) 0.69351(18) 0.0455(6) Uani 1 1 d . . .
H12A H 0.6263 0.1232 0.7213 0.068 Uiso 1 1 calc R . .
H12B H 0.6037 0.2431 0.7424 0.068 Uiso 1 1 calc R . .
H12C H 0.6358 0.2219 0.6611 0.068 Uiso 1 1 calc R . .
C13 C 0.25118(15) 0.37794(19) 0.34780(16) 0.0340(5) Uani 1 1 d . . .
H13 H 0.2423 0.3028 0.3229 0.041 Uiso 1 1 calc R . .
C14 C 0.16000(17) 0.4139(2) 0.3505(2) 0.0473(6) Uani 1 1 d . . .
H14A H 0.1099 0.4132 0.2874 0.071 Uiso 1 1 calc R . .
H14B H 0.1674 0.4869 0.3760 0.071 Uiso 1 1 calc R . .
H14C H 0.1445 0.3645 0.3898 0.071 Uiso 1 1 calc R . .
C15 C 0.27263(19) 0.4503(2) 0.28128(18) 0.0468(6) Uani 1 1 d . . .
H15A H 0.2200 0.4488 0.2197 0.070 Uiso 1 1 calc R . .
H15B H 0.3287 0.4241 0.2766 0.070 Uiso 1 1 calc R . .
H15C H 0.2829 0.5243 0.3050 0.070 Uiso 1 1 calc R . .
C200 C 0.21711(14) -0.06681(17) 0.34738(15) 0.0254(4) Uani 1 1 d . . .
C201 C 0.15951(14) -0.08830(18) 0.25408(15) 0.0293(5) Uani 1 1 d . . .
C202 C 0.11683(17) -0.1885(2) 0.23123(17) 0.0415(6) Uani 1 1 d . . .
H202 H 0.0772 -0.2044 0.1683 0.050 Uiso 1 1 calc R . .
C203 C 0.13131(18) -0.2659(2) 0.29915(19) 0.0460(6) Uani 1 1 d . . .
H203 H 0.1016 -0.3341 0.2826 0.055 Uiso 1 1 calc R . .
C204 C 0.18876(17) -0.2435(2) 0.39016(17) 0.0390(6) Uani 1 1 d . . .
H204 H 0.1980 -0.2967 0.4361 0.047 Uiso 1 1 calc R . .
C205 C 0.23379(15) -0.14472(18) 0.41699(15) 0.0292(5) Uani 1 1 d . . .
C20 C 0.14116(15) -0.00566(19) 0.17772(15) 0.0330(5) Uani 1 1 d . . .
H20 H 0.1771 0.0608 0.2074 0.040 Uiso 1 1 calc R . .
C21 C 0.03827(16) 0.0248(2) 0.13059(19) 0.0453(6) Uani 1 1 d . . .
H21A H 0.0284 0.0783 0.0821 0.068 Uiso 1 1 calc R . .
H21B H 0.0193 0.0551 0.1767 0.068 Uiso 1 1 calc R . .
H21C H 0.0010 -0.0395 0.1027 0.068 Uiso 1 1 calc R . .
C22 C 0.17478(19) -0.0445(2) 0.10591(18) 0.0501(7) Uani 1 1 d . . .
H22A H 0.2409 -0.0633 0.1373 0.075 Uiso 1 1 calc R . .
H22B H 0.1661 0.0129 0.0607 0.075 Uiso 1 1 calc R . .
H22C H 0.1388 -0.1080 0.0737 0.075 Uiso 1 1 calc R . .
C23 C 0.29899(16) -0.12555(19) 0.51832(16) 0.0353(5) Uani 1 1 d . . .
H23 H 0.3275 -0.0527 0.5229 0.042 Uiso 1 1 calc R . .
C24 C 0.37843(18) -0.2079(3) 0.55391(18) 0.0503(7) Uani 1 1 d . . .
H24A H 0.4192 -0.1930 0.6192 0.076 Uiso 1 1 calc R . .
H24B H 0.4144 -0.2028 0.5171 0.076 Uiso 1 1 calc R . .
H24C H 0.3525 -0.2806 0.5482 0.076 Uiso 1 1 calc R . .
C25 C 0.24741(19) -0.1254(2) 0.58006(18) 0.0488(7) Uani 1 1 d . . .
H25A H 0.2917 -0.1120 0.6445 0.073 Uiso 1 1 calc R . .
H25B H 0.2174 -0.1954 0.5758 0.073 Uiso 1 1 calc R . .
H25C H 0.2000 -0.0687 0.5595 0.073 Uiso 1 1 calc R . .
C300 C 0.17090(14) 0.14420(17) 0.46136(15) 0.0279(5) Uani 1 1 d . . .
C301 C 0.08293(15) 0.09721(18) 0.41494(16) 0.0323(5) Uani 1 1 d . . .
H301 H 0.0701 0.0541 0.3616 0.039 Uiso 1 1 calc R . .
C302 C 0.01410(16) 0.1126(2) 0.44567(18) 0.0404(6) Uani 1 1 d . . .
H302 H -0.0457 0.0815 0.4126 0.049 Uiso 1 1 calc R . .
C303 C 0.03264(17) 0.1734(2) 0.52453(19) 0.0434(6) Uani 1 1 d . . .
H303 H -0.0141 0.1830 0.5462 0.052 Uiso 1 1 calc R . .
C304 C 0.11902(18) 0.2200(2) 0.57166(18) 0.0429(6) Uani 1 1 d . . .
H304 H 0.1318 0.2613 0.6260 0.052 Uiso 1 1 calc R . .
C305 C 0.18723(16) 0.20676(19) 0.53986(17) 0.0359(5) Uani 1 1 d . . .
H305 H 0.2460 0.2407 0.5719 0.043 Uiso 1 1 calc R . .

loop_
_atom_site_aniso_label
_atom_site_aniso_U_11
_atom_site_aniso_U_22
_atom_site_aniso_U_33
_atom_site_aniso_U_23
_atom_site_aniso_U_13
_atom_site_aniso_U_12
Cl1 0.0443(3) 0.0481(4) 0.0346(3) 0.0018(3) 0.0218(3) -0.0075(3)
P1 0.0268(3) 0.0259(3) 0.0256(3) -0.0031(2) 0.0102(2) -0.0009(2)
N1 0.0269(9) 0.0209(10) 0.0280(10) -0.0041(7) 0.0109(8) -0.0019(7)
N2 0.0267(9) 0.0229(10) 0.0238(9) -0.0009(7) 0.0095(7) -0.0030(7)
B1 0.0302(12) 0.0211(13) 0.0192(11) 0.0029(9) 0.0060(10) 0.0007(9)
C100 0.0272(10) 0.0222(12) 0.0282(11) -0.0038(9) 0.0136(9) -0.0019(8)
C101 0.0296(11) 0.0325(13) 0.0271(11) -0.0058(10) 0.0143(9) -0.0028(9)
C102 0.0389(12) 0.0356(15) 0.0300(12) -0.0095(10) 0.0099(10) -0.0070(10)
C103 0.0526(14) 0.0274(14) 0.0425(15) -0.0120(11) 0.0178(12) -0.0103(11)
C104 0.0493(14) 0.0247(13) 0.0414(14) -0.0008(11) 0.0179(12) 0.0014(10)
C105 0.0330(11) 0.0263(13) 0.0319(12) -0.0033(10) 0.0158(10) -0.0011(9)
C10 0.0334(11) 0.0346(14) 0.0243(11) -0.0071(10) 0.0097(9) 0.0029(9)
C11 0.0505(14) 0.0389(15) 0.0357(13) 0.0072(11) 0.0178(12) 0.0075(11)
C12 0.0363(13) 0.0566(18) 0.0353(14) -0.0091(12) 0.0073(11) 0.0075(12)
C13 0.0380(12) 0.0254(13) 0.0338(13) -0.0003(10) 0.0107(10) 0.0036(10)
C14 0.0408(13) 0.0444(17) 0.0543(17) 0.0100(13) 0.0180(13) 0.0066(12)
C15 0.0544(15) 0.0493(18) 0.0358(14) 0.0042(12) 0.0184(12) 0.0029(12)
C200 0.0273(10) 0.0213(12) 0.0277(11) -0.0026(9) 0.0117(9) -0.0004(8)
C201 0.0306(11) 0.0265(13) 0.0268(11) -0.0012(9) 0.0083(9) -0.0027(9)
C202 0.0456(13) 0.0349(15) 0.0310(13) -0.0072(11) 0.0039(11) -0.0090(11)
C203 0.0544(15) 0.0277(14) 0.0434(15) -0.0050(12) 0.0088(12) -0.0156(11)
C204 0.0485(14) 0.0277(14) 0.0370(14) 0.0054(11) 0.0145(11) -0.0049(10)
C205 0.0322(11) 0.0272(12) 0.0270(11) 0.0014(9) 0.0115(9) -0.0011(9)
C20 0.0325(11) 0.0354(14) 0.0236(11) 0.0019(10) 0.0048(9) -0.0037(9)
C21 0.0403(13) 0.0480(17) 0.0399(14) 0.0076(12) 0.0097(12) 0.0034(11)
C22 0.0477(15) 0.067(2) 0.0331(14) 0.0088(13) 0.0151(12) 0.0100(13)
C23 0.0457(13) 0.0299(14) 0.0259(12) 0.0028(10) 0.0111(10) -0.0064(10)
C24 0.0408(14) 0.076(2) 0.0314(13) 0.0055(13) 0.0127(11) 0.0060(13)
C25 0.0605(16) 0.0535(18) 0.0327(14) 0.0021(12) 0.0200(13) 0.0132(13)
C300 0.0304(11) 0.0224(12) 0.0303(12) 0.0052(9) 0.0124(9) 0.0033(9)
C301 0.0327(11) 0.0283(13) 0.0346(12) 0.0025(10) 0.0130(10) 0.0017(9)
C302 0.0305(12) 0.0410(16) 0.0506(16) 0.0077(12) 0.0180(11) 0.0018(10)
C303 0.0428(14) 0.0443(16) 0.0531(16) 0.0091(13) 0.0300(13) 0.0102(11)
C304 0.0521(15) 0.0406(16) 0.0417(14) -0.0029(12) 0.0254(13) 0.0103(12)
C305 0.0377(12) 0.0309(14) 0.0390(14) -0.0032(11) 0.0164(11) 0.0019(10)

loop_
_atom_type_symbol
_atom_type_description
_atom_type_scat_dispersion_real
_atom_type_scat_dispersion_imag
_atom_type_scat_source
C C 0.0033 0.0016 'International Tables Vol C Tables 4.2.6.8 and 6.1.1.4'
H H 0.0000 0.0000 'International Tables Vol C Tables 4.2.6.8 and 6.1.1.4'
B B 0.0013 0.0007 'International Tables Vol C Tables 4.2.6.8 and 6.1.1.4'
N N 0.0061 0.0033 'International Tables Vol C Tables 4.2.6.8 and 6.1.1.4'
P P 0.1023 0.0942 'International Tables Vol C Tables 4.2.6.8 and 6.1.1.4'
Cl Cl 0.1484 0.1585 'International Tables Vol C Tables 4.2.6.8 and 6.1.1.4'

loop_
_geom_angle_atom_site_label_1
_geom_angle_atom_site_label_2
_geom_angle_atom_site_label_3
_geom_angle
_geom_angle_site_symmetry_1
_geom_angle_site_symmetry_3
_geom_angle_publ_flag
N1 P1 N2 79.40(8) . . ?
N1 P1 Cl1 103.42(7) . . ?
N2 P1 Cl1 104.16(7) . . ?
Cl1 P1 B1 112.55(7) . . ?
C100 N1 B1 134.83(17) . . ?
C100 N1 P1 134.16(13) . . ?
B1 N1 P1 91.01(13) . . ?
C200 N2 B1 132.46(16) . . ?
C200 N2 P1 129.45(14) . . ?
B1 N2 P1 90.58(13) . . ?
N1 B1 N2 98.00(17) . . ?
N1 B1 C300 131.7(2) . . ?
N2 B1 C300 130.1(2) . . ?
N1 B1 P1 49.23(10) . . ?
N2 B1 P1 49.36(10) . . ?
C300 B1 P1 170.49(16) . . ?
C105 C100 C101 122.1(2) . . ?
C105 C100 N1 118.31(19) . . ?
C101 C100 N1 119.53(19) . . ?
C102 C101 C100 117.6(2) . . ?
C102 C101 C10 120.7(2) . . ?
C100 C101 C10 121.62(19) . . ?
C103 C102 C101 121.3(2) . . ?
C103 C102 H102 119.4 . . ?
C101 C102 H102 119.4 . . ?
C104 C103 C102 119.9(2) . . ?
C104 C103 H103 120.0 . . ?
C102 C103 H103 120.0 . . ?
C103 C104 C105 121.7(2) . . ?
C103 C104 H104 119.2 . . ?
C105 C104 H104 119.2 . . ?
C104 C105 C100 117.3(2) . . ?
C104 C105 C13 119.7(2) . . ?
C100 C105 C13 123.0(2) . . ?
C101 C10 C12 113.8(2) . . ?
C101 C10 C11 112.01(17) . . ?
C12 C10 C11 109.5(2) . . ?
C101 C10 H10 107.1 . . ?
C12 C10 H10 107.1 . . ?
C11 C10 H10 107.1 . . ?
C10 C11 H11A 109.5 . . ?
C10 C11 H11B 109.5 . . ?
H11A C11 H11B 109.5 . . ?
C10 C11 H11C 109.5 . . ?
H11A C11 H11C 109.5 . . ?
H11B C11 H11C 109.5 . . ?
C10 C12 H12A 109.5 . . ?
C10 C12 H12B 109.5 . . ?
H12A C12 H12B 109.5 . . ?
C10 C12 H12C 109.5 . . ?
H12A C12 H12C 109.5 . . ?
H12B C12 H12C 109.5 . . ?
C105 C13 C14 111.54(19) . . ?
C105 C13 C15 111.58(19) . . ?
C14 C13 C15 109.8(2) . . ?
C105 C13 H13 107.9 . . ?
C14 C13 H13 107.9 . . ?
C15 C13 H13 107.9 . . ?
C13 C14 H14A 109.5 . . ?
C13 C14 H14B 109.5 . . ?
H14A C14 H14B 109.5 . . ?
C13 C14 H14C 109.5 . . ?
H14A C14 H14C 109.5 . . ?
H14B C14 H14C 109.5 . . ?
C13 C15 H15A 109.5 . . ?
C13 C15 H15B 109.5 . . ?
H15A C15 H15B 109.5 . . ?
C13 C15 H15C 109.5 . . ?
H15A C15 H15C 109.5 . . ?
H15B C15 H15C 109.5 . . ?
C201 C200 C205 121.5(2) . . ?
C201 C200 N2 118.23(19) . . ?
C205 C200 N2 120.23(19) . . ?
C202 C201 C200 118.3(2) . . ?
C202 C201 C20 119.3(2) . . ?
C200 C201 C20 122.4(2) . . ?
C201 C202 C203 121.0(2) . . ?
C201 C202 H202 119.5 . . ?
C203 C202 H202 119.5 . . ?
C204 C203 C202 119.7(2) . . ?
C204 C203 H203 120.1 . . ?
C202 C203 H203 120.1 . . ?
C203 C204 C205 121.8(2) . . ?
C203 C204 H204 119.1 . . ?
C205 C204 H204 119.1 . . ?
C204 C205 C200 117.6(2) . . ?
C204 C205 C23 119.5(2) . . ?
C200 C205 C23 122.8(2) . . ?
C201 C20 C21 111.12(19) . . ?
C201 C20 C22 112.0(2) . . ?
C21 C20 C22 110.6(2) . . ?
C201 C20 H20 107.6 . . ?
C21 C20 H20 107.6 . . ?
C22 C20 H20 107.6 . . ?
C20 C21 H21A 109.5 . . ?
C20 C21 H21B 109.5 . . ?
H21A C21 H21B 109.5 . . ?
C20 C21 H21C 109.5 . . ?
H21A C21 H21C 109.5 . . ?
H21B C21 H21C 109.5 . . ?
C20 C22 H22A 109.5 . . ?
C20 C22 H22B 109.5 . . ?
H22A C22 H22B 109.5 . . ?
C20 C22 H22C 109.5 . . ?
H22A C22 H22C 109.5 . . ?
H22B C22 H22C 109.5 . . ?
C205 C23 C25 112.00(19) . . ?
C205 C23 C24 111.7(2) . . ?
C25 C23 C24 110.3(2) . . ?
C205 C23 H23 107.6 . . ?
C25 C23 H23 107.6 . . ?
C24 C23 H23 107.6 . . ?
C23 C24 H24A 109.5 . . ?
C23 C24 H24B 109.5 . . ?
H24A C24 H24B 109.5 . . ?
C23 C24 H24C 109.5 . . ?
H24A C24 H24C 109.5 . . ?
H24B C24 H24C 109.5 . . ?
C23 C25 H25A 109.5 . . ?
C23 C25 H25B 109.5 . . ?
H25A C25 H25B 109.5 . . ?
C23 C25 H25C 109.5 . . ?
H25A C25 H25C 109.5 . . ?
H25B C25 H25C 109.5 . . ?
C305 C300 C301 117.8(2) . . ?
C305 C300 B1 121.5(2) . . ?
C301 C300 B1 120.7(2) . . ?
C302 C301 C300 121.0(2) . . ?
C302 C301 H301 119.5 . . ?
C300 C301 H301 119.5 . . ?
C303 C302 C301 120.0(2) . . ?
C303 C302 H302 120.0 . . ?
C301 C302 H302 120.0 . . ?
C304 C303 C302 120.0(2) . . ?
C304 C303 H303 120.0 . . ?
C302 C303 H303 120.0 . . ?
C303 C304 C305 120.1(2) . . ?
C303 C304 H304 119.9 . . ?
C305 C304 H304 119.9 . . ?
C304 C305 C300 121.0(2) . . ?
C304 C305 H305 119.5 . . ?
C300 C305 H305 119.5 . . ?

loop_
_geom_bond_atom_site_label_1
_geom_bond_atom_site_label_2
_geom_bond_distance
_geom_bond_site_symmetry_2
_geom_bond_publ_flag
Cl1 P1 2.0990(9) . ?
P1 N1 1.7126(17) . ?
P1 N2 1.7159(17) . ?
P1 B1 2.261(2) . ?
N1 C100 1.431(3) . ?
N1 B1 1.447(3) . ?
N2 C200 1.439(3) . ?
N2 B1 1.455(3) . ?
B1 C300 1.544(3) . ?
C100 C105 1.403(3) . ?
C100 C101 1.408(3) . ?
C101 C102 1.394(3) . ?
C101 C10 1.524(3) . ?
C102 C103 1.385(4) . ?
C102 H102 0.9500 . ?
C103 C104 1.376(4) . ?
C103 H103 0.9500 . ?
C104 C105 1.401(3) . ?
C104 H104 0.9500 . ?
C105 C13 1.514(3) . ?
C10 C12 1.527(3) . ?
C10 C11 1.531(3) . ?
C10 H10 1.0000 . ?
C11 H11A 0.9800 . ?
C11 H11B 0.9800 . ?
C11 H11C 0.9800 . ?
C12 H12A 0.9800 . ?
C12 H12B 0.9800 . ?
C12 H12C 0.9800 . ?
C13 C14 1.533(3) . ?
C13 C15 1.534(3) . ?
C13 H13 1.0000 . ?
C14 H14A 0.9800 . ?
C14 H14B 0.9800 . ?
C14 H14C 0.9800 . ?
C15 H15A 0.9800 . ?
C15 H15B 0.9800 . ?
C15 H15C 0.9800 . ?
C200 C201 1.398(3) . ?
C200 C205 1.408(3) . ?
C201 C202 1.389(3) . ?
C201 C20 1.521(3) . ?
C202 C203 1.390(4) . ?
C202 H202 0.9500 . ?
C203 C204 1.372(4) . ?
C203 H203 0.9500 . ?
C204 C205 1.391(3) . ?
C204 H204 0.9500 . ?
C205 C23 1.519(3) . ?
C20 C21 1.526(3) . ?
C20 C22 1.531(3) . ?
C20 H20 1.0000 . ?
C21 H21A 0.9800 . ?
C21 H21B 0.9800 . ?
C21 H21C 0.9800 . ?
C22 H22A 0.9800 . ?
C22 H22B 0.9800 . ?
C22 H22C 0.9800 . ?
C23 C25 1.524(3) . ?
C23 C24 1.533(3) . ?
C23 H23 1.0000 . ?
C24 H24A 0.9800 . ?
C24 H24B 0.9800 . ?
C24 H24C 0.9800 . ?
C25 H25A 0.9800 . ?
C25 H25B 0.9800 . ?
C25 H25C 0.9800 . ?
C300 C305 1.398(3) . ?
C300 C301 1.399(3) . ?
C301 C302 1.388(3) . ?
C301 H301 0.9500 . ?
C302 C303 1.384(4) . ?
C302 H302 0.9500 . ?
C303 C304 1.379(4) . ?
C303 H303 0.9500 . ?
C304 C305 1.387(3) . ?
C304 H304 0.9500 . ?
C305 H305 0.9500 . ?

loop_
_cod_related_entry_id
_cod_related_entry_database
_cod_related_entry_code
1 ChemSpider 30660791
